data_4131501
loop_
_publ_author_name
'Hung, Chen-Hsun'
'Gandeepan, Parthasarathy'
'Cheng, Lin-Chieh'
'Chen, Liang-Yu'
'Cheng, Mu-Jeng'
'Cheng, Chien-Hong'

_publ_section_title
;
 Experimental and Theoretical Studies on Iron-Promoted Oxidative
 Annulation of Arylglyoxal with Alkyne: Unusual Addition and Migration on
 the Aryl Ring.
;
_journal_issue 47
_journal_name_full 'Journal of the American Chemical Society'
_journal_page_first 17015
_journal_page_last 17021
_journal_paper_doi 10.1021/jacs.7b05981
_journal_volume 139
_journal_year 2017
_chemical_formula_sum 'C23 H16 O2'
_chemical_formula_weight 324.36
_space_group_crystal_system monoclinic
_space_group_IT_number 14
_space_group_name_Hall '-P 2yn'
_space_group_name_H-M_alt 'P 1 21/n 1'
_atom_sites_solution_hydrogens geom
_audit_creation_method SHELXL-2014/6
_cell_angle_alpha 90
_cell_angle_beta 90.070(2)
_cell_angle_gamma 90
_cell_formula_units_Z 4
_cell_length_a 10.7155(8)
_cell_length_b 8.5011(5)
_cell_length_c 17.9927(13)
_cell_measurement_reflns_used 2945
_cell_measurement_temperature 100(2)
_cell_measurement_theta_max 26.4002
_cell_measurement_theta_min 3.2615
_cell_volume 1639.0(2)
_computing_cell_refinement 'SAINT V8.34A (Bruker AXS Inc., 2013)'
_computing_data_collection 'APEX2 (Bruker AXS, 2010)'
_computing_data_reduction 'SAINT V8.34A (Bruker AXS Inc., 2013)'
_computing_molecular_graphics 'SHELXTL (Sheldrick, 2008)'
_computing_publication_material SHELXTL
_computing_structure_refinement 'SHELXL-2014/6 (Sheldrick, 2014)'
_diffrn_ambient_temperature 100(2)
_diffrn_detector_area_resol_mean 8.3333
_diffrn_measured_fraction_theta_full 0.996
_diffrn_measured_fraction_theta_max 0.993
_diffrn_measurement_device_type 'Bruker APEX-II CCD'
_diffrn_measurement_method '\f and \w scans'
_diffrn_radiation_type MoK\a
_diffrn_radiation_wavelength 0.71073
_diffrn_reflns_av_R_equivalents 0.0425
_diffrn_reflns_av_unetI/netI 0.0352
_diffrn_reflns_Laue_measured_fraction_full 0.996
_diffrn_reflns_Laue_measured_fraction_max 0.993
_diffrn_reflns_limit_h_max 12
_diffrn_reflns_limit_h_min -12
_diffrn_reflns_limit_k_max 10
_diffrn_reflns_limit_k_min -9
_diffrn_reflns_limit_l_max 21
_diffrn_reflns_limit_l_min -21
_diffrn_reflns_number 11570
_diffrn_reflns_point_group_measured_fraction_full 0.996
_diffrn_reflns_point_group_measured_fraction_max 0.993
_diffrn_reflns_theta_full 25.242
_diffrn_reflns_theta_max 25.262
_diffrn_reflns_theta_min 2.211
_exptl_absorpt_coefficient_mu 0.083
_exptl_absorpt_correction_T_max 0.9485
_exptl_absorpt_correction_T_min 0.7884
_exptl_absorpt_correction_type multi-scan
_exptl_absorpt_process_details 'SADABS V2014/4 (Bruker AXS Inc.)'
_exptl_crystal_colour Red
_exptl_crystal_density_diffrn 1.314
_exptl_crystal_density_meas ?
_exptl_crystal_density_method 'not measured'
_exptl_crystal_description Lump
_exptl_crystal_F_000 680
_exptl_crystal_size_max 0.20
_exptl_crystal_size_mid 0.20
_exptl_crystal_size_min 0.13
_refine_diff_density_max 0.181
_refine_diff_density_min -0.177
_refine_diff_density_rms 0.039
_refine_ls_extinction_method none
_refine_ls_goodness_of_fit_ref 1.009
_refine_ls_hydrogen_treatment constr
_refine_ls_matrix_type full
_refine_ls_number_parameters 227
_refine_ls_number_reflns 2952
_refine_ls_number_restraints 0
_refine_ls_restrained_S_all 1.009
_refine_ls_R_factor_all 0.0588
_refine_ls_R_factor_gt 0.0368
_refine_ls_shift/su_max 0.000
_refine_ls_shift/su_mean 0.000
_refine_ls_structure_factor_coef Fsqd
_refine_ls_weighting_details 'w=1/[\s^2^(Fo^2^)+(0.0378P)^2^+0.5368P] where P=(Fo^2^+2Fc^2^)/3'
_refine_ls_weighting_scheme calc
_refine_ls_wR_factor_gt 0.0790
_refine_ls_wR_factor_ref 0.0876
_reflns_Friedel_coverage 0.000
_reflns_number_gt 2222
_reflns_number_total 2952
_reflns_threshold_expression 'I > 2\s(I)'
_cod_data_source_file ja7b05981_si_006.cif
_cod_data_source_block 150841LT_a
_cod_depositor_comments
;
The following automatic conversions were performed:

data item '_exptl_crystal_density_meas' value 'not measured' was
changed to '?' -- the value is perceived as not measured.

Automatic conversion script
Id: cif_fix_values 6909 2019-04-08 15:41:33Z antanas 
;
_cod_original_sg_symbol_H-M 'P 21/n'
_cod_database_code 4131501
_shelx_space_group_comment
;
The symmetry employed for this shelxl refinement is uniquely defined
by the following loop, which should always be used as a source of
symmetry information in preference to the above space-group names.
They are only intended as comments.
;
_shelxl_version_number 2014/6

loop_
_space_group_symop_operation_xyz
'x, y, z'
'-x+1/2, y+1/2, -z+1/2'
'-x, -y, -z'
'x-1/2, -y-1/2, z-1/2'

loop_
_atom_site_label
_atom_site_type_symbol
_atom_site_fract_x
_atom_site_fract_y
_atom_site_fract_z
_atom_site_U_iso_or_equiv
_atom_site_adp_type
_atom_site_occupancy
_atom_site_site_symmetry_order
_atom_site_calc_flag
_atom_site_refinement_flags_posn
_atom_site_refinement_flags_adp
C1 C 0.63073(15) 0.26102(19) 0.50711(8) 0.0199(4) Uani 1 1 d . .
C2 C 0.53509(15) 0.17605(18) 0.55686(8) 0.0180(4) Uani 1 1 d . .
C3 C 0.40512(15) 0.17215(17) 0.53103(8) 0.0169(3) Uani 1 1 d . .
C4 C 0.31230(15) 0.11542(19) 0.57795(9) 0.0194(4) Uani 1 1 d . .
H4 H 0.3348 0.0694 0.6242 0.023 Uiso 1 1 calc R U
C5 C 0.18802(16) 0.12508(19) 0.55833(9) 0.0209(4) Uani 1 1 d . .
H5 H 0.1259 0.0844 0.5907 0.025 Uiso 1 1 calc R U
C6 C 0.15323(15) 0.19440(19) 0.49113(9) 0.0195(4) Uani 1 1 d . .
C7 C 0.24701(15) 0.24584(18) 0.44282(8) 0.0179(3) Uani 1 1 d . .
H7 H 0.2239 0.2898 0.3962 0.021 Uiso 1 1 calc R U
C8 C 0.37297(14) 0.23468(17) 0.46086(8) 0.0155(3) Uani 1 1 d . .
C9 C 0.47215(15) 0.28763(18) 0.40857(8) 0.0163(3) Uani 1 1 d . .
C10 C 0.59366(15) 0.30059(18) 0.42996(8) 0.0169(3) Uani 1 1 d . .
C11 C 0.01844(15) 0.2192(2) 0.47215(9) 0.0271(4) Uani 1 1 d . .
H11A H -0.0334 0.1502 0.5030 0.041 Uiso 1 1 calc R U
H11B H 0.0047 0.1945 0.4196 0.041 Uiso 1 1 calc R U
H11C H -0.0042 0.3291 0.4815 0.041 Uiso 1 1 calc R U
C12 C 0.43327(14) 0.32799(18) 0.33124(8) 0.0159(3) Uani 1 1 d . .
C13 C 0.37670(14) 0.21518(19) 0.28587(8) 0.0188(4) Uani 1 1 d . .
H13 H 0.3614 0.1126 0.3047 0.023 Uiso 1 1 calc R U
C14 C 0.34256(15) 0.25180(19) 0.21338(8) 0.0208(4) Uani 1 1 d . .
H14 H 0.3045 0.1742 0.1829 0.025 Uiso 1 1 calc R U
C15 C 0.36396(15) 0.4014(2) 0.18550(9) 0.0217(4) Uani 1 1 d . .
H15 H 0.3411 0.4264 0.1359 0.026 Uiso 1 1 calc R U
C16 C 0.41897(15) 0.5143(2) 0.23047(9) 0.0227(4) Uani 1 1 d . .
H16 H 0.4329 0.6172 0.2117 0.027 Uiso 1 1 calc R U
C17 C 0.45387(15) 0.47804(19) 0.30271(9) 0.0194(4) Uani 1 1 d . .
H17 H 0.4921 0.5561 0.3329 0.023 Uiso 1 1 calc R U
C18 C 0.69736(14) 0.34331(18) 0.37858(8) 0.0170(4) Uani 1 1 d . .
C19 C 0.72019(16) 0.25164(19) 0.31581(8) 0.0193(4) Uani 1 1 d . .
H19 H 0.6664 0.1661 0.3044 0.023 Uiso 1 1 calc R U
C20 C 0.82058(16) 0.28400(19) 0.26987(9) 0.0214(4) Uani 1 1 d . .
H20 H 0.8357 0.2201 0.2275 0.026 Uiso 1 1 calc R U
C21 C 0.89907(16) 0.40950(19) 0.28555(9) 0.0221(4) Uani 1 1 d . .
H21 H 0.9684 0.4310 0.2543 0.027 Uiso 1 1 calc R U
C22 C 0.87578(16) 0.50321(19) 0.34697(9) 0.0222(4) Uani 1 1 d . .
H22 H 0.9281 0.5908 0.3572 0.027 Uiso 1 1 calc R U
C23 C 0.77618(15) 0.46944(19) 0.39369(9) 0.0191(4) Uani 1 1 d . .
H23 H 0.7618 0.5329 0.4363 0.023 Uiso 1 1 calc R U
O1 O 0.56993(11) 0.12122(14) 0.61568(6) 0.0258(3) Uani 1 1 d . .
O2 O 0.73318(11) 0.28937(17) 0.53273(6) 0.0345(3) Uani 1 1 d . .

loop_
_atom_site_aniso_label
_atom_site_aniso_U_11
_atom_site_aniso_U_22
_atom_site_aniso_U_33
_atom_site_aniso_U_23
_atom_site_aniso_U_13
_atom_site_aniso_U_12
C1 0.0175(9) 0.0253(9) 0.0170(8) -0.0024(7) -0.0003(7) 0.0017(7)
C2 0.0232(9) 0.0167(8) 0.0140(8) -0.0029(6) -0.0008(7) 0.0021(7)
C3 0.0220(9) 0.0149(8) 0.0138(7) -0.0021(6) -0.0004(7) 0.0014(7)
C4 0.0253(9) 0.0174(8) 0.0155(8) -0.0001(7) 0.0001(7) -0.0014(7)
C5 0.0231(9) 0.0195(8) 0.0202(8) -0.0019(7) 0.0059(7) -0.0060(7)
C6 0.0192(9) 0.0197(8) 0.0195(8) -0.0039(7) -0.0001(7) -0.0031(7)
C7 0.0210(9) 0.0178(8) 0.0149(7) -0.0008(6) -0.0015(7) -0.0002(7)
C8 0.0188(9) 0.0139(8) 0.0138(7) -0.0016(6) 0.0004(6) -0.0009(7)
C9 0.0192(9) 0.0149(8) 0.0148(8) -0.0010(6) 0.0008(7) 0.0014(7)
C10 0.0191(9) 0.0163(8) 0.0154(8) -0.0010(6) 0.0006(7) 0.0006(7)
C11 0.0207(9) 0.0342(10) 0.0265(9) 0.0003(8) 0.0015(7) -0.0034(8)
C12 0.0121(8) 0.0218(8) 0.0137(7) 0.0001(6) 0.0020(6) 0.0021(7)
C13 0.0183(9) 0.0193(8) 0.0188(8) 0.0015(7) 0.0005(7) -0.0006(7)
C14 0.0185(9) 0.0276(9) 0.0164(8) -0.0037(7) -0.0021(7) -0.0002(7)
C15 0.0150(9) 0.0340(10) 0.0160(8) 0.0062(7) -0.0009(7) 0.0031(7)
C16 0.0214(9) 0.0241(9) 0.0227(8) 0.0071(7) -0.0012(7) -0.0003(7)
C17 0.0167(9) 0.0218(8) 0.0196(8) -0.0008(7) -0.0009(7) -0.0015(7)
C18 0.0152(8) 0.0210(8) 0.0147(8) 0.0033(6) -0.0022(6) 0.0026(7)
C19 0.0229(9) 0.0191(8) 0.0161(8) 0.0017(7) -0.0014(7) 0.0004(7)
C20 0.0259(9) 0.0226(9) 0.0156(8) 0.0010(7) 0.0016(7) 0.0063(8)
C21 0.0188(9) 0.0266(9) 0.0209(8) 0.0077(7) 0.0039(7) 0.0034(8)
C22 0.0205(9) 0.0206(8) 0.0255(9) 0.0034(7) -0.0024(7) -0.0019(7)
C23 0.0191(9) 0.0216(8) 0.0168(8) -0.0016(7) -0.0021(7) 0.0008(7)
O1 0.0281(7) 0.0316(7) 0.0177(6) 0.0055(5) -0.0046(5) 0.0017(6)
O2 0.0205(7) 0.0625(9) 0.0206(6) 0.0069(6) -0.0049(5) -0.0072(6)

loop_
_atom_type_symbol
_atom_type_description
_atom_type_scat_dispersion_real
_atom_type_scat_dispersion_imag
_atom_type_scat_source
C C 0.0033 0.0016 'International Tables Vol C Tables 4.2.6.8 and 6.1.1.4'
O O 0.0106 0.0060 'International Tables Vol C Tables 4.2.6.8 and 6.1.1.4'
H H 0.0000 0.0000 'International Tables Vol C Tables 4.2.6.8 and 6.1.1.4'

loop_
_geom_angle_atom_site_label_1
_geom_angle_atom_site_label_2
_geom_angle_atom_site_label_3
_geom_angle
O2 C1 C10 123.48(15)
O2 C1 C2 118.29(14)
C10 C1 C2 118.21(14)
O1 C2 C3 123.89(15)
O1 C2 C1 118.82(14)
C3 C2 C1 117.25(13)
C4 C3 C8 119.94(15)
C4 C3 C2 119.62(14)
C8 C3 C2 120.32(14)
C5 C4 C3 120.96(15)
C5 C4 H4 119.5
C3 C4 H4 119.5
C4 C5 C6 120.24(15)
C4 C5 H5 119.9
C6 C5 H5 119.9
C5 C6 C7 118.61(15)
C5 C6 C11 120.88(14)
C7 C6 C11 120.47(14)
C8 C7 C6 122.08(14)
C8 C7 H7 119.0
C6 C7 H7 119.0
C7 C8 C3 118.02(14)
C7 C8 C9 121.65(13)
C3 C8 C9 120.32(14)
C10 C9 C8 121.91(14)
C10 C9 C12 120.71(13)
C8 C9 C12 117.38(13)
C9 C10 C1 120.09(14)
C9 C10 C18 123.88(14)
C1 C10 C18 115.91(14)
C6 C11 H11A 109.5
C6 C11 H11B 109.5
H11A C11 H11B 109.5
C6 C11 H11C 109.5
H11A C11 H11C 109.5
H11B C11 H11C 109.5
C17 C12 C13 118.83(14)
C17 C12 C9 120.68(14)
C13 C12 C9 120.49(14)
C14 C13 C12 120.54(15)
C14 C13 H13 119.7
C12 C13 H13 119.7
C15 C14 C13 120.11(15)
C15 C14 H14 119.9
C13 C14 H14 119.9
C16 C15 C14 119.62(15)
C16 C15 H15 120.2
C14 C15 H15 120.2
C15 C16 C17 120.47(15)
C15 C16 H16 119.8
C17 C16 H16 119.8
C16 C17 C12 120.42(15)
C16 C17 H17 119.8
C12 C17 H17 119.8
C23 C18 C19 118.82(14)
C23 C18 C10 121.27(14)
C19 C18 C10 119.85(14)
C20 C19 C18 120.64(15)
C20 C19 H19 119.7
C18 C19 H19 119.7
C19 C20 C21 120.16(15)
C19 C20 H20 119.9
C21 C20 H20 119.9
C22 C21 C20 119.65(15)
C22 C21 H21 120.2
C20 C21 H21 120.2
C21 C22 C23 120.21(16)
C21 C22 H22 119.9
C23 C22 H22 119.9
C22 C23 C18 120.50(15)
C22 C23 H23 119.8
C18 C23 H23 119.8

loop_
_geom_bond_atom_site_label_1
_geom_bond_atom_site_label_2
_geom_bond_distance
C1 O2 1.2143(19)
C1 C10 1.482(2)
C1 C2 1.541(2)
C2 O1 1.2147(18)
C2 C3 1.468(2)
C3 C4 1.392(2)
C3 C8 1.412(2)
C4 C5 1.380(2)
C4 H4 0.9500
C5 C6 1.395(2)
C5 H5 0.9500
C6 C7 1.400(2)
C6 C11 1.499(2)
C7 C8 1.391(2)
C7 H7 0.9500
C8 C9 1.490(2)
C9 C10 1.362(2)
C9 C12 1.492(2)
C10 C18 1.491(2)
C11 H11A 0.9800
C11 H11B 0.9800
C11 H11C 0.9800
C12 C17 1.393(2)
C12 C13 1.397(2)
C13 C14 1.390(2)
C13 H13 0.9500
C14 C15 1.387(2)
C14 H14 0.9500
C15 C16 1.386(2)
C15 H15 0.9500
C16 C17 1.387(2)
C16 H16 0.9500
C17 H17 0.9500
C18 C23 1.392(2)
C18 C19 1.394(2)
C19 C20 1.385(2)
C19 H19 0.9500
C20 C21 1.387(2)
C20 H20 0.9500
C21 C22 1.385(2)
C21 H21 0.9500
C22 C23 1.389(2)
C22 H22 0.9500
C23 H23 0.9500
